data_4113208
loop_
_publ_author_name
'Christine A. Boyke'
'Thomas B. Rauchfuss'
'Scott R. Wilson'
'Marie-Madeleine Rohmer'
'Marc B\'enard'

_publ_contact_author_address
;
Department of Chemistry
University of Illinois at Urbana-Champaign
600 South Matthews Avenue
Urbana
IL 61801
USA
;
_publ_contact_author_email rauchfuz@uiuc.edu
_publ_contact_author_fax '1 217 333 2685'
_publ_contact_author_name 'Prof. Thomas B. Rauchfuss'
_publ_contact_author_phone '1 217 333 7355'
_publ_section_title
;
 [Fe2(SR)2(\m-CO)(CNMe)6]2+ and Analogues: A New Class of Diiron
 Dithiolates as Structural Models for the Hox Air State of the Fe-Only
 Hydrogenase
;
_journal_name_full 'Journal of the American Chemical Society'
_journal_page_first 15151
_journal_page_last 15160
_journal_paper_doi 10.1021/ja049050k
_journal_volume 126
_journal_year 2004
_chemical_formula_moiety 'C15 H22 Fe2 N6 O S2, 2(F6 P), C2 H3 N'
_chemical_formula_sum 'C17 H25 F12 Fe2 N7 O P2 S2'
_chemical_formula_weight 809.20
_chemical_name_systematic
; 
? 
;
_space_group_IT_number 2
_symmetry_cell_setting triclinic
_symmetry_space_group_name_Hall '-P 1'
_symmetry_space_group_name_H-M 'P -1'
_atom_sites_solution_hydrogens geom
_atom_sites_solution_primary direct
_atom_sites_solution_secondary difmap
_audit_creation_method SHELXL-97
_audit_update_record
; 
2003-08-22   text and data added, cad 
;
_cell_angle_alpha 115.826(7)
_cell_angle_beta 108.787(7)
_cell_angle_gamma 96.105(8)
_cell_formula_units_Z 2
_cell_length_a 11.761(5)
_cell_length_b 12.343(6)
_cell_length_c 13.096(6)
_cell_measurement_reflns_used 956
_cell_measurement_temperature 193(2)
_cell_measurement_theta_max 24.71
_cell_measurement_theta_min 2.53
_cell_volume 1550.7(12)
_computing_cell_refinement 'SAINT V6.22 (Bruker, 2001)'
_computing_data_collection 'SMART V5.625 (Bruker, 2001)'
_computing_data_reduction 'SAINT V6.22 (Bruker, 2001)'
_computing_molecular_graphics 'SHELXTL V6.10 (Bruker, 2001)'
_computing_publication_material 'CIFTAB (Sheldrick, 2001)'
_computing_structure_refinement 'SHELXTL V6.10 (Bruker, 2001)'
_computing_structure_solution 'SHELXTL V6.10 (Bruker, 2001)'
_diffrn_ambient_temperature 193(2)
_diffrn_measured_fraction_theta_full 0.995
_diffrn_measured_fraction_theta_max 0.995
_diffrn_measurement_device 'Siemens Platform/CCD'
_diffrn_measurement_method 'profile data from \w scans'
_diffrn_radiation_monochromator graphite
_diffrn_radiation_source 'normal-focus sealed tube'
_diffrn_radiation_type MoK\a
_diffrn_radiation_wavelength 0.71073
_diffrn_radiation_wavelength_id p44ua
_diffrn_reflns_av_R_equivalents 0.0757
_diffrn_reflns_av_sigmaI/netI 0.0912
_diffrn_reflns_limit_h_max 14
_diffrn_reflns_limit_h_min -14
_diffrn_reflns_limit_k_max 14
_diffrn_reflns_limit_k_min -14
_diffrn_reflns_limit_l_max 15
_diffrn_reflns_limit_l_min -15
_diffrn_reflns_number 16080
_diffrn_reflns_theta_full 25.39
_diffrn_reflns_theta_max 25.39
_diffrn_reflns_theta_min 1.91
_diffrn_standards_decay_% 0.2
_diffrn_standards_interval_time 433
_diffrn_standards_number 81
_exptl_absorpt_coefficient_mu 1.272
_exptl_absorpt_correction_T_max 0.9445
_exptl_absorpt_correction_T_min 0.7362
_exptl_absorpt_correction_type integration
_exptl_absorpt_process_details '(Bruker, 2001)'
_exptl_crystal_colour red
_exptl_crystal_density_diffrn 1.733
_exptl_crystal_description prism
_exptl_crystal_F_000 812
_exptl_crystal_id p44ua
_exptl_crystal_preparation
; 
The data crystal was mounted using oil (Parantone-N, Exxon) to a 0.3 mm 
cryo-loop (Hampton Research) with the (-1 -1 -1) scattering planes roughly 
normal to the spindle axis. 
;
_exptl_crystal_size_max 0.10
_exptl_crystal_size_mid 0.10
_exptl_crystal_size_min 0.06
_refine_diff_density_max 0.476
_refine_diff_density_min -0.321
_refine_diff_density_rms 0.080
_refine_ls_extinction_method none
_refine_ls_goodness_of_fit_ref 0.936
_refine_ls_hydrogen_treatment noref
_refine_ls_matrix_type full
_refine_ls_number_parameters 523
_refine_ls_number_reflns 5679
_refine_ls_number_restraints 1710
_refine_ls_restrained_S_all 0.960
_refine_ls_R_factor_all 0.0860
_refine_ls_R_factor_gt 0.0465
_refine_ls_shift/su_max 0.005
_refine_ls_shift/su_mean 0.000
_refine_ls_structure_factor_coef Fsqd
_refine_ls_weighting_details 'calc w=1/[\s^2^(Fo^2^)+(0.0456P)^2^+0.0000P] where P=(Fo^2^+2Fc^2^)/3'
_refine_ls_weighting_scheme calc
_refine_ls_wR_factor_gt 0.0924
_refine_ls_wR_factor_ref 0.1027
_reflns_number_gt 3725
_reflns_number_total 5679
_reflns_threshold_expression >2sigma(I)
_cod_data_source_file ja049050ksi20040219_042706.cif
_cod_data_source_block p44ua
_cod_original_sg_symbol_Hall '-P 1 '
_cod_original_sg_symbol_H-M 'P -1 '
_cod_database_code 4113208

loop_
_symmetry_equiv_pos_as_xyz
'x, y, z'
'-x, -y, -z'

loop_
_atom_site_label
_atom_site_type_symbol
_atom_site_fract_x
_atom_site_fract_y
_atom_site_fract_z
_atom_site_U_iso_or_equiv
_atom_site_adp_type
_atom_site_occupancy
_atom_site_symmetry_multiplicity
_atom_site_calc_flag
_atom_site_refinement_flags
_atom_site_disorder_assembly
_atom_site_disorder_group
C1 C 0.3698(4) 0.8449(4) 0.7459(4) 0.0286(10) Uani 1 1 d . . .
C2 C 0.5094(4) 0.8245(4) 0.9302(4) 0.0458(12) Uani 1 1 d . . .
H2A H 0.4815 0.8613 0.9975 0.069 Uiso 1 1 calc R . .
H2B H 0.5980 0.8679 0.9604 0.069 Uiso 1 1 calc R . .
H2C H 0.4991 0.7351 0.9027 0.069 Uiso 1 1 calc R . .
C3 C 0.2321(4) 0.9984(4) 0.7132(4) 0.0315(10) Uani 1 1 d . . .
C4 C 0.1934(5) 1.2025(5) 0.8481(5) 0.0723(18) Uani 1 1 d . . .
H4A H 0.1378 1.2278 0.7943 0.108 Uiso 1 1 calc R . .
H4B H 0.2726 1.2698 0.9043 0.108 Uiso 1 1 calc R . .
H4C H 0.1531 1.1867 0.8971 0.108 Uiso 1 1 calc R . .
C5 C 0.1334(4) 0.7413(4) 0.6197(3) 0.0271(10) Uani 1 1 d . . .
C6 C -0.0150(4) 0.5935(4) 0.6441(4) 0.0383(11) Uani 1 1 d . . .
H6A H 0.0183 0.5230 0.6403 0.058 Uiso 1 1 calc R . .
H6B H -0.0992 0.5613 0.5772 0.058 Uiso 1 1 calc R . .
H6C H -0.0195 0.6397 0.7247 0.058 Uiso 1 1 calc R . .
C7 C 0.1062(4) 0.8446(4) 0.4796(4) 0.0277(10) Uani 1 1 d . . .
C8 C 0.3100(4) 0.7692(4) 0.2928(4) 0.0284(10) Uani 1 1 d . . .
C9 C 0.4290(4) 0.7161(4) 0.1504(4) 0.0450(12) Uani 1 1 d . . .
H9A H 0.3944 0.7409 0.0878 0.067 Uiso 1 1 calc R . .
H9B H 0.4189 0.6255 0.1087 0.067 Uiso 1 1 calc R . .
H9C H 0.5183 0.7621 0.2003 0.067 Uiso 1 1 calc R . .
C10 C 0.1783(4) 0.9315(4) 0.3603(4) 0.0284(10) Uani 1 1 d . . .
C11 C 0.1081(5) 1.1040(4) 0.3173(5) 0.0543(14) Uani 1 1 d . . .
H11A H 0.0205 1.0960 0.3060 0.081 Uiso 1 1 calc R . .
H11B H 0.1158 1.0944 0.2417 0.081 Uiso 1 1 calc R . .
H11C H 0.1612 1.1870 0.3879 0.081 Uiso 1 1 calc R . .
C12 C 0.0821(4) 0.6722(4) 0.2626(4) 0.0269(9) Uani 1 1 d . . .
C13 C -0.1000(4) 0.4756(4) 0.0848(4) 0.0451(12) Uani 1 1 d . . .
H13A H -0.0644 0.4060 0.0538 0.068 Uiso 1 1 calc R . .
H13B H -0.1449 0.4901 0.0167 0.068 Uiso 1 1 calc R . .
H13C H -0.1584 0.4545 0.1169 0.068 Uiso 1 1 calc R . .
C14 C 0.5100(4) 0.8595(4) 0.5710(4) 0.0370(11) Uani 1 1 d . . .
H14A H 0.5535 0.8701 0.5212 0.044 Uiso 1 1 calc R . .
H14B H 0.5734 0.8955 0.6573 0.044 Uiso 1 1 calc R . .
C15 C 0.4522(4) 0.7198(4) 0.5178(4) 0.0373(11) Uani 1 1 d . . .
H15A H 0.4906 0.6968 0.5819 0.045 Uiso 1 1 calc R . .
H15B H 0.4723 0.6711 0.4461 0.045 Uiso 1 1 calc R . .
Fe1 Fe 0.22327(5) 0.80608(5) 0.39655(5) 0.02445(17) Uani 1 1 d . . .
Fe2 Fe 0.25318(5) 0.84484(5) 0.60800(5) 0.02468(17) Uani 1 1 d . . .
N1 N 0.4358(3) 0.8382(3) 0.8278(3) 0.0322(9) Uani 1 1 d . . .
N2 N 0.2179(3) 1.0905(3) 0.7732(3) 0.0409(10) Uani 1 1 d . . .
N3 N 0.0660(3) 0.6763(3) 0.6296(3) 0.0296(8) Uani 1 1 d . . .
N4 N 0.3630(3) 0.7453(3) 0.2305(3) 0.0311(8) Uani 1 1 d . . .
N5 N 0.1474(3) 1.0085(3) 0.3413(3) 0.0323(9) Uani 1 1 d . . .
N6 N -0.0006(3) 0.5877(3) 0.1830(3) 0.0299(8) Uani 1 1 d . . .
O1 O 0.0078(3) 0.8599(3) 0.4628(3) 0.0351(7) Uani 1 1 d . . .
S1 S 0.28337(10) 0.67615(9) 0.46752(9) 0.0268(3) Uani 1 1 d . . .
S2 S 0.39347(10) 0.94580(10) 0.57133(9) 0.0295(3) Uani 1 1 d . . .
P1 P 0.19481(17) 0.90310(16) 0.00735(15) 0.0403(4) Uani 0.930(3) 1 d PDU A 1
F1 F 0.2172(3) 0.7743(2) -0.0731(3) 0.0659(10) Uani 0.930(3) 1 d PDU A 1
F2 F 0.1746(4) 1.0320(3) 0.0860(3) 0.1026(14) Uani 0.930(3) 1 d PDU A 1
F3 F 0.1669(4) 0.8510(3) 0.0896(3) 0.0913(13) Uani 0.930(3) 1 d PDU A 1
F4 F 0.2220(3) 0.9532(3) -0.0772(3) 0.0815(12) Uani 0.930(3) 1 d PDU A 1
F5 F 0.0513(3) 0.8464(3) -0.0855(3) 0.0812(11) Uani 0.930(3) 1 d PDU A 1
F6 F 0.3389(3) 0.9565(3) 0.0975(3) 0.0910(13) Uani 0.930(3) 1 d PDU A 1
P2 P 0.3168(5) 0.4301(4) 0.6776(5) 0.043(2) Uani 0.580(7) 1 d PDU B 1
F7 F 0.4640(5) 0.4697(9) 0.7224(7) 0.105(3) Uani 0.580(7) 1 d PDU B 1
F8 F 0.1704(5) 0.3892(9) 0.6326(8) 0.095(3) Uani 0.580(7) 1 d PDU B 1
F9 F 0.2998(7) 0.3874(8) 0.5399(5) 0.093(2) Uani 0.580(7) 1 d PDU B 1
F10 F 0.3367(7) 0.4732(8) 0.8155(5) 0.098(2) Uani 0.580(7) 1 d PDU B 1
F11 F 0.3146(8) 0.5654(5) 0.7006(8) 0.114(3) Uani 0.580(7) 1 d PDU B 1
F12 F 0.3191(9) 0.2937(5) 0.6540(7) 0.105(3) Uani 0.580(7) 1 d PDU B 1
P3 P 0.3201(7) 0.4355(6) 0.6859(6) 0.044(3) Uani 0.420(7) 1 d PDU B 2
F13 F 0.4648(6) 0.4924(9) 0.7735(9) 0.084(3) Uani 0.420(7) 1 d PDU B 2
F14 F 0.1760(7) 0.3774(10) 0.5974(9) 0.086(3) Uani 0.420(7) 1 d PDU B 2
F15 F 0.3435(9) 0.4770(11) 0.5949(9) 0.093(3) Uani 0.420(7) 1 d PDU B 2
F16 F 0.2976(9) 0.3930(10) 0.7765(9) 0.084(2) Uani 0.420(7) 1 d PDU B 2
F17 F 0.2981(9) 0.5651(6) 0.7600(9) 0.083(3) Uani 0.420(7) 1 d PDU B 2
F18 F 0.3427(10) 0.3051(7) 0.6123(9) 0.086(3) Uani 0.420(7) 1 d PDU B 2
P4 P 0.180(2) 0.918(2) 0.012(2) 0.069(5) Uani 0.070(3) 1 d PDU A 2
F19 F 0.272(3) 1.028(3) 0.146(2) 0.093(5) Uani 0.070(3) 1 d PDU A 2
F20 F 0.088(3) 0.809(3) -0.122(2) 0.080(5) Uani 0.070(3) 1 d PDU A 2
F21 F 0.293(3) 0.910(3) -0.029(3) 0.081(4) Uani 0.070(3) 1 d PDU A 2
F22 F 0.068(3) 0.927(3) 0.053(3) 0.092(4) Uani 0.070(3) 1 d PDU A 2
F23 F 0.153(3) 1.018(3) -0.030(3) 0.094(4) Uani 0.070(3) 1 d PDU A 2
F24 F 0.207(3) 0.818(3) 0.054(3) 0.083(5) Uani 0.070(3) 1 d PDU A 2
C16 C 0.3094(5) 0.3501(5) 0.2691(5) 0.0620(15) Uani 1 1 d . . .
H16A H 0.3999 0.3786 0.2942 0.093 Uiso 1 1 calc R . .
H16B H 0.2814 0.2581 0.2276 0.093 Uiso 1 1 calc R . .
H16C H 0.2909 0.3860 0.3429 0.093 Uiso 1 1 calc R . .
C17 C 0.2441(5) 0.3910(5) 0.1841(5) 0.0514(14) Uani 1 1 d . . .
N7 N 0.1952(5) 0.4220(5) 0.1180(5) 0.0859(17) Uani 1 1 d . . .

loop_
_atom_site_aniso_label
_atom_site_aniso_U_11
_atom_site_aniso_U_22
_atom_site_aniso_U_33
_atom_site_aniso_U_23
_atom_site_aniso_U_13
_atom_site_aniso_U_12
C1 0.033(3) 0.024(2) 0.030(2) 0.013(2) 0.017(2) 0.005(2)
C2 0.048(3) 0.056(3) 0.034(3) 0.029(3) 0.008(2) 0.018(3)
C3 0.034(3) 0.034(3) 0.028(2) 0.019(2) 0.010(2) 0.007(2)
C4 0.082(4) 0.048(3) 0.055(4) 0.004(3) 0.017(3) 0.039(3)
C5 0.038(3) 0.025(2) 0.020(2) 0.0111(19) 0.012(2) 0.015(2)
C6 0.038(3) 0.039(3) 0.042(3) 0.022(2) 0.021(2) 0.003(2)
C7 0.036(3) 0.022(2) 0.025(2) 0.0129(19) 0.014(2) 0.004(2)
C8 0.028(3) 0.024(2) 0.027(2) 0.012(2) 0.007(2) 0.0046(19)
C9 0.050(3) 0.060(3) 0.042(3) 0.030(3) 0.032(3) 0.021(3)
C10 0.032(3) 0.030(2) 0.026(2) 0.015(2) 0.015(2) 0.006(2)
C11 0.075(4) 0.051(3) 0.079(4) 0.050(3) 0.050(3) 0.040(3)
C12 0.026(3) 0.032(2) 0.031(2) 0.019(2) 0.015(2) 0.014(2)
C13 0.042(3) 0.035(3) 0.035(3) 0.010(2) 0.006(2) -0.005(2)
C14 0.023(2) 0.052(3) 0.036(3) 0.023(2) 0.012(2) 0.007(2)
C15 0.033(3) 0.047(3) 0.045(3) 0.030(2) 0.020(2) 0.020(2)
Fe1 0.0270(4) 0.0232(3) 0.0241(3) 0.0131(3) 0.0098(3) 0.0065(3)
Fe2 0.0277(4) 0.0228(3) 0.0237(3) 0.0120(3) 0.0104(3) 0.0061(3)
N1 0.032(2) 0.033(2) 0.028(2) 0.0165(18) 0.0080(18) 0.0053(17)
N2 0.054(3) 0.031(2) 0.032(2) 0.0116(19) 0.014(2) 0.020(2)
N3 0.032(2) 0.030(2) 0.031(2) 0.0162(17) 0.0161(18) 0.0088(17)
N4 0.032(2) 0.033(2) 0.031(2) 0.0183(18) 0.0121(18) 0.0105(17)
N5 0.041(2) 0.034(2) 0.034(2) 0.0223(19) 0.0205(18) 0.0159(18)
N6 0.028(2) 0.032(2) 0.028(2) 0.0155(18) 0.0101(18) 0.0066(18)
O1 0.0277(18) 0.0462(19) 0.0387(18) 0.0246(16) 0.0158(15) 0.0161(15)
S1 0.0303(6) 0.0246(6) 0.0289(6) 0.0151(5) 0.0128(5) 0.0099(5)
S2 0.0290(6) 0.0279(6) 0.0278(6) 0.0142(5) 0.0090(5) 0.0015(5)
P1 0.0546(10) 0.0363(9) 0.0292(8) 0.0167(7) 0.0161(7) 0.0123(7)
F1 0.077(2) 0.0434(18) 0.065(2) 0.0152(16) 0.0292(18) 0.0257(16)
F2 0.148(4) 0.063(2) 0.079(3) 0.010(2) 0.056(3) 0.050(2)
F3 0.132(3) 0.096(3) 0.057(2) 0.043(2) 0.050(2) 0.012(2)
F4 0.131(3) 0.064(2) 0.057(2) 0.0387(18) 0.041(2) 0.012(2)
F5 0.057(2) 0.092(3) 0.084(3) 0.039(2) 0.0197(19) 0.0336(19)
F6 0.068(2) 0.072(2) 0.070(2) 0.020(2) -0.0129(19) -0.0131(19)
P2 0.037(3) 0.045(3) 0.050(3) 0.025(3) 0.018(3) 0.015(3)
F7 0.037(3) 0.163(6) 0.086(6) 0.042(5) 0.026(3) 0.006(3)
F8 0.043(3) 0.102(5) 0.118(5) 0.041(4) 0.031(3) 0.014(3)
F9 0.102(5) 0.114(5) 0.053(3) 0.036(3) 0.028(3) 0.028(4)
F10 0.108(5) 0.126(6) 0.066(4) 0.040(4) 0.051(3) 0.039(4)
F11 0.135(5) 0.044(3) 0.117(6) 0.037(4) 0.007(5) 0.015(3)
F12 0.119(5) 0.064(3) 0.114(5) 0.051(3) 0.013(4) 0.040(3)
P3 0.039(4) 0.051(5) 0.049(4) 0.028(4) 0.021(4) 0.019(4)
F13 0.040(4) 0.114(6) 0.104(7) 0.075(6) 0.009(4) 0.011(4)
F14 0.047(4) 0.085(5) 0.098(6) 0.038(5) 0.011(4) 0.021(4)
F15 0.119(6) 0.106(6) 0.087(5) 0.072(5) 0.047(4) 0.028(5)
F16 0.101(5) 0.096(6) 0.096(5) 0.071(4) 0.057(4) 0.027(5)
F17 0.093(5) 0.053(4) 0.102(6) 0.029(4) 0.050(4) 0.027(3)
F18 0.105(5) 0.074(4) 0.092(5) 0.033(4) 0.056(4) 0.055(4)
P4 0.072(8) 0.051(8) 0.054(8) 0.013(6) 0.010(6) 0.018(9)
F19 0.106(7) 0.066(6) 0.066(6) 0.012(6) 0.021(6) 0.016(7)
F20 0.073(7) 0.071(6) 0.068(6) 0.017(6) 0.020(6) 0.027(7)
F21 0.089(5) 0.067(6) 0.064(6) 0.022(5) 0.025(5) 0.010(5)
F22 0.107(5) 0.086(6) 0.075(6) 0.029(6) 0.043(5) 0.029(5)
F23 0.141(7) 0.065(6) 0.069(7) 0.029(6) 0.041(7) 0.035(6)
F24 0.107(7) 0.067(6) 0.069(7) 0.032(6) 0.031(7) 0.022(6)
C16 0.088(4) 0.064(4) 0.066(4) 0.046(3) 0.043(3) 0.041(3)
C17 0.065(4) 0.040(3) 0.050(4) 0.017(3) 0.030(3) 0.024(3)
N7 0.117(5) 0.089(4) 0.061(3) 0.040(3) 0.034(3) 0.061(4)

loop_
_atom_type_symbol
_atom_type_description
_atom_type_scat_dispersion_real
_atom_type_scat_dispersion_imag
_atom_type_scat_source
C C 0.0033 0.0016 'International Tables Vol C Tables 4.2.6.8 and 6.1.1.4'
H H 0.0000 0.0000 'International Tables Vol C Tables 4.2.6.8 and 6.1.1.4'
N N 0.0061 0.0033 'International Tables Vol C Tables 4.2.6.8 and 6.1.1.4'
O O 0.0106 0.0060 'International Tables Vol C Tables 4.2.6.8 and 6.1.1.4'
F F 0.0171 0.0103 'International Tables Vol C Tables 4.2.6.8 and 6.1.1.4'
P P 0.1023 0.0942 'International Tables Vol C Tables 4.2.6.8 and 6.1.1.4'
S S 0.1246 0.1234 'International Tables Vol C Tables 4.2.6.8 and 6.1.1.4'
Fe Fe 0.3463 0.8444 'International Tables Vol C Tables 4.2.6.8 and 6.1.1.4'

loop_
_exptl_crystal_face_index_h
_exptl_crystal_face_index_k
_exptl_crystal_face_index_l
_exptl_crystal_face_perp_dist
-1.00 -1.00 -1.00 0.0500
1.00 1.00 1.00 0.0500
0.00 -1.00 0.00 0.0300
0.00 1.00 0.00 0.0300
0.00 0.00 1.00 0.0500
0.00 0.00 -1.00 0.0500

loop_
_geom_angle_atom_site_label_1
_geom_angle_atom_site_label_2
_geom_angle_atom_site_label_3
_geom_angle
N1 C1 Fe2 175.7(4)
N1 C2 H2A 109.5
N1 C2 H2B 109.5
H2A C2 H2B 109.5
N1 C2 H2C 109.5
H2A C2 H2C 109.5
H2B C2 H2C 109.5
N2 C3 Fe2 178.1(4)
N2 C4 H4A 109.5
N2 C4 H4B 109.5
H4A C4 H4B 109.5
N2 C4 H4C 109.5
H4A C4 H4C 109.5
H4B C4 H4C 109.5
N3 C5 Fe2 176.2(4)
N3 C6 H6A 109.5
N3 C6 H6B 109.5
H6A C6 H6B 109.5
N3 C6 H6C 109.5
H6A C6 H6C 109.5
H6B C6 H6C 109.5
O1 C7 Fe2 141.3(3)
O1 C7 Fe1 141.1(3)
Fe2 C7 Fe1 77.60(17)
N4 C8 Fe1 178.8(4)
N4 C9 H9A 109.5
N4 C9 H9B 109.5
H9A C9 H9B 109.5
N4 C9 H9C 109.5
H9A C9 H9C 109.5
H9B C9 H9C 109.5
N5 C10 Fe1 176.8(4)
N5 C11 H11A 109.5
N5 C11 H11B 109.5
H11A C11 H11B 109.5
N5 C11 H11C 109.5
H11A C11 H11C 109.5
H11B C11 H11C 109.5
N6 C12 Fe1 176.8(4)
N6 C13 H13A 109.5
N6 C13 H13B 109.5
H13A C13 H13B 109.5
N6 C13 H13C 109.5
H13A C13 H13C 109.5
H13B C13 H13C 109.5
C15 C14 S2 112.5(3)
C15 C14 H14A 109.1
S2 C14 H14A 109.1
C15 C14 H14B 109.1
S2 C14 H14B 109.1
H14A C14 H14B 107.8
C14 C15 S1 113.1(3)
C14 C15 H15A 109.0
S1 C15 H15A 109.0
C14 C15 H15B 109.0
S1 C15 H15B 109.0
H15A C15 H15B 107.8
C8 Fe1 C10 90.73(17)
C8 Fe1 C12 88.96(17)
C10 Fe1 C12 96.10(17)
C8 Fe1 C7 169.14(17)
C10 Fe1 C7 81.70(17)
C12 Fe1 C7 84.14(17)
C8 Fe1 S1 94.96(13)
C10 Fe1 S1 172.00(12)
C12 Fe1 S1 89.63(12)
C7 Fe1 S1 93.39(12)
C8 Fe1 S2 94.65(13)
C10 Fe1 S2 92.67(13)
C12 Fe1 S2 170.48(12)
C7 Fe1 S2 93.48(13)
S1 Fe1 S2 81.29(5)
C8 Fe1 Fe2 139.76(13)
C10 Fe1 Fe2 115.66(12)
C12 Fe1 Fe2 115.75(12)
C7 Fe1 Fe2 51.10(12)
S1 Fe1 Fe2 56.57(3)
S2 Fe1 Fe2 56.55(4)
C1 Fe2 C5 85.39(17)
C1 Fe2 C3 91.33(17)
C5 Fe2 C3 95.38(17)
C1 Fe2 C7 168.07(17)
C5 Fe2 C7 84.91(17)
C3 Fe2 C7 82.69(17)
C1 Fe2 S1 93.90(13)
C5 Fe2 S1 91.64(12)
C3 Fe2 S1 171.56(12)
C7 Fe2 S1 93.30(12)
C1 Fe2 S2 96.92(13)
C5 Fe2 S2 172.50(12)
C3 Fe2 S2 91.71(13)
C7 Fe2 S2 93.59(12)
S1 Fe2 S2 81.10(5)
C1 Fe2 Fe1 140.31(12)
C5 Fe2 Fe1 117.68(12)
C3 Fe2 Fe1 115.94(12)
C7 Fe2 Fe1 51.29(12)
S1 Fe2 Fe1 56.28(4)
S2 Fe2 Fe1 56.51(3)
C1 N1 C2 175.4(4)
C3 N2 C4 176.7(5)
C5 N3 C6 178.1(4)
C8 N4 C9 179.0(4)
C10 N5 C11 179.6(4)
C12 N6 C13 176.0(4)
C15 S1 Fe1 103.44(14)
C15 S1 Fe2 103.03(15)
Fe1 S1 Fe2 67.16(5)
C14 S2 Fe1 103.06(15)
C14 S2 Fe2 103.11(15)
Fe1 S2 Fe2 66.94(5)
F2 P1 F3 91.5(2)
F2 P1 F4 89.4(2)
F3 P1 F4 179.1(2)
F2 P1 F6 89.9(2)
F3 P1 F6 90.2(2)
F4 P1 F6 90.2(2)
F2 P1 F5 91.7(2)
F3 P1 F5 90.0(2)
F4 P1 F5 89.51(19)
F6 P1 F5 178.4(2)
F2 P1 F1 178.7(2)
F3 P1 F1 89.72(19)
F4 P1 F1 89.46(18)
F6 P1 F1 89.59(19)
F5 P1 F1 88.83(18)
F11 P2 F10 90.1(3)
F11 P2 F8 90.3(3)
F10 P2 F8 91.0(3)
F11 P2 F9 90.0(3)
F10 P2 F9 178.9(4)
F8 P2 F9 90.1(3)
F11 P2 F12 179.8(5)
F10 P2 F12 90.0(3)
F8 P2 F12 89.7(3)
F9 P2 F12 89.9(3)
F11 P2 F7 90.3(3)
F10 P2 F7 89.0(3)
F8 P2 F7 179.4(4)
F9 P2 F7 89.9(3)
F12 P2 F7 89.7(3)
F17 P3 F15 90.3(4)
F17 P3 F16 90.3(4)
F15 P3 F16 179.4(5)
F17 P3 F14 90.4(4)
F15 P3 F14 90.0(4)
F16 P3 F14 90.2(4)
F17 P3 F13 90.2(4)
F15 P3 F13 89.8(4)
F16 P3 F13 89.9(4)
F14 P3 F13 179.4(5)
F17 P3 F18 179.6(5)
F15 P3 F18 90.1(4)
F16 P3 F18 89.4(4)
F14 P3 F18 89.8(4)
F13 P3 F18 89.6(4)
F22 P4 F23 90.0(4)
F22 P4 F20 90.0(4)
F23 P4 F20 90.1(4)
F22 P4 F19 90.1(4)
F23 P4 F19 90.0(4)
F20 P4 F19 179.9(8)
F22 P4 F24 90.0(4)
F23 P4 F24 180.0(6)
F20 P4 F24 89.9(4)
F19 P4 F24 90.0(4)
F22 P4 F21 179.9(9)
F23 P4 F21 89.9(4)
F20 P4 F21 90.1(4)
F19 P4 F21 89.9(4)
F24 P4 F21 90.0(4)
C17 C16 H16A 109.5
C17 C16 H16B 109.5
H16A C16 H16B 109.5
C17 C16 H16C 109.5
H16A C16 H16C 109.5
H16B C16 H16C 109.5
N7 C17 C16 178.9(6)

loop_
_geom_bond_atom_site_label_1
_geom_bond_atom_site_label_2
_geom_bond_distance
C1 N1 1.147(5)
C1 Fe2 1.882(5)
C2 N1 1.434(5)
C2 H2A 0.9800
C2 H2B 0.9800
C2 H2C 0.9800
C3 N2 1.134(5)
C3 Fe2 1.897(5)
C4 N2 1.428(5)
C4 H4A 0.9800
C4 H4B 0.9800
C4 H4C 0.9800
C5 N3 1.145(5)
C5 Fe2 1.889(4)
C6 N3 1.438(5)
C6 H6A 0.9800
C6 H6B 0.9800
C6 H6C 0.9800
C7 O1 1.159(5)
C7 Fe2 1.985(4)
C7 Fe1 1.990(4)
C8 N4 1.139(5)
C8 Fe1 1.884(4)
C9 N4 1.445(5)
C9 H9A 0.9800
C9 H9B 0.9800
C9 H9C 0.9800
C10 N5 1.148(5)
C10 Fe1 1.885(4)
C11 N5 1.430(5)
C11 H11A 0.9800
C11 H11B 0.9800
C11 H11C 0.9800
C12 N6 1.142(5)
C12 Fe1 1.892(4)
C13 N6 1.439(5)
C13 H13A 0.9800
C13 H13B 0.9800
C13 H13C 0.9800
C14 C15 1.523(6)
C14 S2 1.823(4)
C14 H14A 0.9900
C14 H14B 0.9900
C15 S1 1.813(4)
C15 H15A 0.9900
C15 H15B 0.9900
Fe1 S1 2.2478(13)
Fe1 S2 2.2573(14)
Fe1 Fe2 2.4906(14)
Fe2 S1 2.2553(13)
Fe2 S2 2.2584(13)
P1 F2 1.568(3)
P1 F3 1.571(3)
P1 F4 1.579(3)
P1 F6 1.580(3)
P1 F5 1.582(3)
P1 F1 1.586(3)
P2 F11 1.568(5)
P2 F10 1.571(5)
P2 F8 1.572(5)
P2 F9 1.576(5)
P2 F12 1.579(5)
P2 F7 1.579(5)
P3 F17 1.570(5)
P3 F15 1.572(5)
P3 F16 1.572(5)
P3 F14 1.576(5)
P3 F13 1.579(5)
P3 F18 1.580(5)
P4 F22 1.575(6)
P4 F23 1.575(6)
P4 F20 1.575(6)
P4 F19 1.576(6)
P4 F24 1.576(6)
P4 F21 1.577(6)
C16 C17 1.451(7)
C16 H16A 0.9800
C16 H16B 0.9800
C16 H16C 0.9800
C17 N7 1.113(6)
